data_1520101
loop_
_publ_author_name
'Hua, Carol'
'Turner, Peter'
'D'Alessandro, Deanna M'

_publ_section_title
;
 Facile redox state manipulation in Cu(i) frameworks by utilisation of the
 redox-active tris(4-(pyridin-4-yl)phenyl)amine ligand.
;
_journal_issue 34
_journal_name_full 'Dalton transactions (Cambridge, England : 2003)'
_journal_page_first 15297
_journal_page_last 15303
_journal_paper_doi 10.1039/c5dt01233c
_journal_volume 44
_journal_year 2015
_chemical_formula_sum 'C34.08 H27.23 Cl Cu N4 O1.58'
_chemical_formula_weight 616.91
_chemical_name_systematic CuNPy3Cl
_space_group_crystal_system monoclinic
_space_group_IT_number 14
_space_group_name_Hall '-P 2ybc'
_space_group_name_H-M_alt 'P 1 21/c 1'
_symmetry_cell_setting monoclinic
_symmetry_Int_Tables_number 14
_symmetry_space_group_name_Hall '-P 2ybc'
_symmetry_space_group_name_H-M 'P 1 21/c 1'
_atom_sites_solution_hydrogens geom
_audit_creation_method SHELXL-2014/7
_audit_update_record
;
2015-03-24 deposited with the CCDC.
2015-05-19 downloaded from the CCDC.
;
_cell_angle_alpha 90
_cell_angle_beta 112.2430(10)
_cell_angle_gamma 90
_cell_formula_units_Z 4
_cell_length_a 10.05130(10)
_cell_length_b 28.1929(2)
_cell_length_c 12.21890(10)
_cell_measurement_reflns_used 31217
_cell_measurement_temperature 150.0(2)
_cell_measurement_theta_max 76.2520
_cell_measurement_theta_min 4.2100
_cell_volume 3204.88(5)
_computing_cell_refinement
;
  CrysAlisPro, Agilent Technologies,
;
_computing_data_collection
;
  CrysAlisPro, Agilent Technologies,
;
_computing_data_reduction
;
  CrysAlisPro, Agilent Technologies,
;
_computing_molecular_graphics
;
  ORTEP3 for Windows (Farrugia, L., 1997)
  ORTEPII  (Johnson,C.K., 1976). 
  shelXle (Hbschle, C. B., et. al. 2011)
  WinGX (Farrugia, L., 1999)
;
_computing_structure_refinement 'SHELXL-2014/7 (Sheldrick, 2014)'
_computing_structure_solution 'SIR97 (Altomare, et. al. 1997)'
_diffrn_ambient_temperature 150.0(2)
_diffrn_crystal_treatment
;
attached with Exxon Paratone N, to a short length 
of fibre supported on a thin piece of copper wire 
inserted in a copper mounting pin.  The crystal was 
quenched in a cold nitrogen gas stream from an 
Oxford Cryosystems Cryostream. 
;
_diffrn_detector_area_resol_mean 10.5861
_diffrn_measured_fraction_theta_full 1.000
_diffrn_measured_fraction_theta_max 0.995
_diffrn_measurement_device_type 'SuperNova, Dual, Cu at zero, Atlas'
_diffrn_measurement_method \w
_diffrn_radiation_monochromator mirror
_diffrn_radiation_source 'SuperNova (Cu) X-ray Source'
_diffrn_radiation_type 'Cu K\a'
_diffrn_radiation_wavelength 1.5418
_diffrn_reflns_av_R_equivalents 0.0263
_diffrn_reflns_av_unetI/netI 0.0113
_diffrn_reflns_Laue_measured_fraction_full 1.000
_diffrn_reflns_Laue_measured_fraction_max 0.995
_diffrn_reflns_limit_h_max 12
_diffrn_reflns_limit_h_min -12
_diffrn_reflns_limit_k_max 35
_diffrn_reflns_limit_k_min -35
_diffrn_reflns_limit_l_max 14
_diffrn_reflns_limit_l_min -15
_diffrn_reflns_number 62752
_diffrn_reflns_point_group_measured_fraction_full 1.000
_diffrn_reflns_point_group_measured_fraction_max 0.995
_diffrn_reflns_theta_full 67.684
_diffrn_reflns_theta_max 76.593
_diffrn_reflns_theta_min 3.135
_exptl_absorpt_coefficient_mu 1.992
_exptl_absorpt_correction_T_max 1.00
_exptl_absorpt_correction_T_min 0.818
_exptl_absorpt_correction_type multi-scan
_exptl_absorpt_process_details
;
  CrysAlisPro, Agilent Technologies,
  Version 1.171.37.35
  Empirical absorption correction using spherical 
  harmonics, implemented in SCALE3 ABSPACK scaling algorithm.
;
_exptl_crystal_colour yellow
_exptl_crystal_density_diffrn 1.279
_exptl_crystal_description block
_exptl_crystal_F_000 1273
_exptl_crystal_size_max 0.201
_exptl_crystal_size_mid 0.108
_exptl_crystal_size_min 0.056
_refine_diff_density_max 3.595
_refine_diff_density_min -0.844
_refine_diff_density_rms 0.183
_refine_ls_extinction_method none
_refine_ls_goodness_of_fit_ref 1.293
_refine_ls_hydrogen_treatment constr
_refine_ls_matrix_type full
_refine_ls_number_parameters 388
_refine_ls_number_reflns 6714
_refine_ls_number_restraints 4
_refine_ls_restrained_S_all 1.296
_refine_ls_R_factor_all 0.1054
_refine_ls_R_factor_gt 0.1032
_refine_ls_shift/su_max 0.001
_refine_ls_shift/su_mean 0.000
_refine_ls_structure_factor_coef Fsqd
_refine_ls_weighting_details 'w=1/[\s^2^(Fo^2^)+(0.2000P)^2^+5.0P] where P=(Fo^2^+2Fc^2^)/3'
_refine_ls_weighting_scheme calc
_refine_ls_wR_factor_gt 0.3279
_refine_ls_wR_factor_ref 0.3310
_reflns_Friedel_coverage 0.000
_reflns_number_gt 6371
_reflns_number_total 6714
_reflns_threshold_expression 'I > 2\s(I)'
_cod_data_source_file c5dt01233c2.cif
_cod_data_source_block CuNPy3Cl_dsord
_cod_depositor_comments 'Adding full bibliography for 1520101--1520104.cif.'
_cod_original_sg_symbol_H-M 'P 21/c'
_cod_database_code 1520101
_shelx_shelxl_version_number 2014/7
_shelx_space_group_comment
;
The symmetry employed for this shelxl refinement is uniquely defined
by the following loop, which should always be used as a source of
symmetry information in preference to the above space-group names.
They are only intended as comments.
;

loop_
_space_group_symop_operation_xyz
'x, y, z'
'-x, y+1/2, -z+1/2'
'-x, -y, -z'
'x, -y-1/2, z-1/2'

loop_
_atom_site_label
_atom_site_type_symbol
_atom_site_fract_x
_atom_site_fract_y
_atom_site_fract_z
_atom_site_U_iso_or_equiv
_atom_site_adp_type
_atom_site_occupancy
_atom_site_site_symmetry_order
_atom_site_calc_flag
_atom_site_refinement_flags_posn
_atom_site_refinement_flags_adp
_atom_site_refinement_flags_occupancy
_atom_site_disorder_assembly
_atom_site_disorder_group
Cu1 Cu 1.42891(7) 0.48848(2) 0.56756(6) 0.0355(3) Uani 1 1 d . . . . .
Cl1 Cl 1.33802(13) 0.53898(4) 0.38877(11) 0.0435(4) Uani 1 1 d . . . . .
N1 N 1.2861(4) 0.43487(12) 0.5147(3) 0.0291(7) Uani 1 1 d . . . . .
N2 N 0.5788(4) 0.03091(14) 0.8025(3) 0.0355(8) Uani 1 1 d . . . . .
N3 N 0.1866(5) 0.18546(18) -0.4663(3) 0.0439(10) Uani 1 1 d . . . . .
N4 N 0.6680(4) 0.21271(12) 0.2775(3) 0.0278(7) Uani 1 1 d . . . . .
C1 C 1.2529(5) 0.40867(15) 0.5911(4) 0.0308(8) Uani 1 1 d . . . . .
H1 H 1.2995 0.4155 0.6730 0.037 Uiso 1 1 calc R U . . .
C2 C 1.1537(5) 0.37172(15) 0.5580(4) 0.0299(8) Uani 1 1 d . . . . .
H2 H 1.1341 0.3539 0.6161 0.036 Uiso 1 1 calc R U . . .
C3 C 1.0837(4) 0.36134(14) 0.4384(3) 0.0259(8) Uani 1 1 d . . . . .
C4 C 1.1194(5) 0.38856(15) 0.3584(4) 0.0305(8) Uani 1 1 d . . . . .
H4 H 1.0749 0.3824 0.2760 0.037 Uiso 1 1 calc R U . . .
C5 C 1.2198(5) 0.42469(15) 0.3991(4) 0.0318(9) Uani 1 1 d . . . . .
H5 H 1.2427 0.4429 0.3432 0.038 Uiso 1 1 calc R U . . .
C6 C 0.9751(4) 0.32294(13) 0.3978(3) 0.0237(7) Uani 1 1 d . . . . .
C7 C 0.8830(4) 0.31242(14) 0.4565(3) 0.0266(8) Uani 1 1 d . . . . .
H7 H 0.8905 0.3301 0.5248 0.032 Uiso 1 1 calc R U . . .
C8 C 0.7816(4) 0.27686(14) 0.4170(3) 0.0258(8) Uani 1 1 d . . . . .
H8 H 0.7192 0.2707 0.4574 0.031 Uiso 1 1 calc R U . . .
C9 C 0.7702(4) 0.24988(13) 0.3177(3) 0.0249(7) Uani 1 1 d . . . . .
C10 C 0.8614(5) 0.26024(14) 0.2583(4) 0.0291(8) Uani 1 1 d . . . . .
H10 H 0.8548 0.2423 0.1906 0.035 Uiso 1 1 calc R U . . .
C11 C 0.9608(4) 0.29630(14) 0.2974(4) 0.0283(8) Uani 1 1 d . . . . .
H11 H 1.0209 0.3032 0.2553 0.034 Uiso 1 1 calc R U . . .
C12 C 0.4995(5) 0.02248(16) 0.6883(4) 0.0369(10) Uani 1 1 d . . . . .
H12 H 0.4341 -0.0034 0.6695 0.044 Uiso 1 1 calc R U . . .
C13 C 0.5076(5) 0.04961(15) 0.5956(4) 0.0342(9) Uani 1 1 d . . . . .
H13 H 0.4478 0.0425 0.5161 0.041 Uiso 1 1 calc R U . . .
C14 C 0.6038(5) 0.08703(15) 0.6206(4) 0.0313(8) Uani 1 1 d . . . . .
C15 C 0.6861(5) 0.09597(17) 0.7390(4) 0.0391(10) Uani 1 1 d . . . . .
H15 H 0.7525 0.1216 0.7598 0.047 Uiso 1 1 calc R U . . .
C16 C 0.6719(5) 0.06769(18) 0.8268(4) 0.0389(10) Uani 1 1 d . . . . .
H16 H 0.7297 0.0744 0.9070 0.047 Uiso 1 1 calc R U . . .
C17 C 0.6210(5) 0.11715(14) 0.5269(4) 0.0292(8) Uani 1 1 d . . . . .
C18 C 0.5054(5) 0.12614(14) 0.4197(4) 0.0308(8) Uani 1 1 d . . . . .
H18 H 0.4157 0.1108 0.4034 0.037 Uiso 1 1 calc R U . . .
C19 C 0.5214(5) 0.15725(14) 0.3376(3) 0.0287(8) Uani 1 1 d . . . . .
H19 H 0.4419 0.1635 0.2661 0.034 Uiso 1 1 calc R U . . .
C20 C 0.6526(4) 0.17952(13) 0.3584(3) 0.0262(8) Uani 1 1 d . . . . .
C21 C 0.7695(4) 0.16903(15) 0.4626(4) 0.0300(8) Uani 1 1 d . . . . .
H21 H 0.8608 0.1828 0.4765 0.036 Uiso 1 1 calc R U . . .
C22 C 0.7527(5) 0.13868(15) 0.5454(4) 0.0321(9) Uani 1 1 d . . . . .
H22 H 0.8326 0.1324 0.6165 0.038 Uiso 1 1 calc R U . . .
C23 C 0.1813(5) 0.2251(2) -0.4074(4) 0.0434(11) Uani 1 1 d . . . . .
H23 H 0.1233 0.2506 -0.4505 0.052 Uiso 1 1 calc R U . . .
C24 C 0.2564(5) 0.23089(17) -0.2864(4) 0.0335(9) Uani 1 1 d . . . . .
H24 H 0.2480 0.2597 -0.2491 0.040 Uiso 1 1 calc R U . . .
C25 C 0.3438(4) 0.19466(15) -0.2198(3) 0.0281(8) Uani 1 1 d . . . . .
C26 C 0.3496(5) 0.15359(17) -0.2820(4) 0.0363(9) Uani 1 1 d . . . . .
H26 H 0.4077 0.1276 -0.2417 0.044 Uiso 1 1 calc R U . . .
C27 C 0.2701(6) 0.1509(2) -0.4027(4) 0.0429(11) Uani 1 1 d . . . . .
H27 H 0.2759 0.1224 -0.4424 0.052 Uiso 1 1 calc R U . . .
C28 C 0.4269(4) 0.19902(14) -0.0902(3) 0.0263(8) Uani 1 1 d . . . . .
C29 C 0.4419(4) 0.24291(14) -0.0335(4) 0.0278(8) Uani 1 1 d . . . . .
H29 H 0.3963 0.2701 -0.0779 0.033 Uiso 1 1 calc R U . . .
C30 C 0.5221(4) 0.24744(14) 0.0865(4) 0.0281(8) Uani 1 1 d . . . . .
H30 H 0.5331 0.2778 0.1228 0.034 Uiso 1 1 calc R U . . .
C31 C 0.5868(4) 0.20801(13) 0.1543(3) 0.0247(7) Uani 1 1 d . . . . .
C32 C 0.5712(4) 0.16390(13) 0.0995(3) 0.0274(8) Uani 1 1 d . . . . .
H32 H 0.6144 0.1366 0.1447 0.033 Uiso 1 1 calc R U . . .
C33 C 0.4927(4) 0.15973(13) -0.0210(3) 0.0263(8) Uani 1 1 d . . . . .
H33 H 0.4834 0.1295 -0.0574 0.032 Uiso 1 1 calc R U . . .
O1M O 0.983(3) 0.4769(10) 0.628(2) 0.073(6) Uiso 0.2 1 d D . P A -1
C1M C 1.002(3) 0.4977(11) 0.530(2) 0.046(6) Uiso 0.2 1 d D . P A -1
H1M1 H 1.0089 0.5323 0.5401 0.069 Uiso 0.2 1 calc R U P A -1
H1M2 H 0.9207 0.4898 0.4577 0.069 Uiso 0.2 1 calc R U P A -1
H1M3 H 1.0913 0.4857 0.5248 0.069 Uiso 0.2 1 calc R U P A -1
O4M O 1.008(3) 0.4960(11) -0.012(2) 0.031(5) Uiso 0.125 1 d D . P B -1
C4M C 1.087(5) 0.4665(17) 0.083(4) 0.059(11) Uiso 0.125 1 d D . P B -1
H4M1 H 1.1769 0.4573 0.0760 0.089 Uiso 0.125 1 calc R U P B -1
H4M2 H 1.0302 0.4380 0.0822 0.089 Uiso 0.125 1 calc R U P B -1
H4M3 H 1.1075 0.4835 0.1577 0.089 Uiso 0.125 1 calc R U P B -1
O2M O 1.1805(10) 0.4446(3) 0.8412(9) 0.0209(18) Uiso 0.25 1 d D . P . .
C2M C 1.117(3) 0.4837(8) 0.775(3) 0.064(6) Uiso 0.25 1 d D . P . .
H2M1 H 1.0215 0.4884 0.7781 0.095 Uiso 0.25 1 calc R U P . .
H2M2 H 1.1067 0.4788 0.6931 0.095 Uiso 0.25 1 calc R U P . .
H2M3 H 1.1763 0.5117 0.8073 0.095 Uiso 0.25 1 calc R U P . .
O3M O 0.9604(11) 0.3679(4) 0.7729(10) 0.069(2) Uiso 0.5 1 d D . P . .
C3M C 1.0962(8) 0.3401(3) 0.7941(7) 0.0290(15) Uiso 0.5 1 d D . P . .
H3M1 H 1.1698 0.3612 0.7869 0.044 Uiso 0.5 1 calc R U P . .
H3M2 H 1.0762 0.3146 0.7355 0.044 Uiso 0.5 1 calc R U P . .
H3M3 H 1.1307 0.3263 0.8737 0.044 Uiso 0.5 1 calc R U P . .
O1W O 0.9388(6) 0.4486(2) 0.7352(5) 0.0318(12) Uiso 0.5 1 d . . P . .

loop_
_atom_site_aniso_label
_atom_site_aniso_U_11
_atom_site_aniso_U_22
_atom_site_aniso_U_33
_atom_site_aniso_U_23
_atom_site_aniso_U_13
_atom_site_aniso_U_12
Cu1 0.0444(5) 0.0292(4) 0.0358(4) -0.0124(2) 0.0184(3) -0.0105(2)
Cl1 0.0497(7) 0.0331(6) 0.0452(7) 0.0004(4) 0.0151(5) -0.0033(4)
N1 0.0343(17) 0.0253(16) 0.0292(17) -0.0061(13) 0.0136(14) -0.0070(13)
N2 0.046(2) 0.0312(18) 0.0315(18) 0.0084(14) 0.0177(16) -0.0025(15)
N3 0.043(2) 0.061(3) 0.0211(17) 0.0061(17) 0.0046(15) -0.0060(19)
N4 0.0394(18) 0.0241(16) 0.0185(15) 0.0014(12) 0.0093(13) -0.0094(13)
C1 0.034(2) 0.0289(19) 0.0259(18) 0.0003(15) 0.0078(16) -0.0046(16)
C2 0.036(2) 0.0271(19) 0.0264(19) 0.0010(15) 0.0115(16) -0.0059(16)
C3 0.0281(18) 0.0216(17) 0.0273(19) 0.0021(13) 0.0097(15) -0.0015(13)
C4 0.037(2) 0.0290(19) 0.0250(18) -0.0026(15) 0.0109(16) -0.0099(16)
C5 0.042(2) 0.0280(19) 0.0254(19) -0.0022(15) 0.0130(16) -0.0113(17)
C6 0.0273(17) 0.0186(16) 0.0239(17) 0.0031(13) 0.0082(14) -0.0016(13)
C7 0.0320(18) 0.0238(17) 0.0246(17) 0.0002(14) 0.0111(15) -0.0014(14)
C8 0.0327(19) 0.0251(18) 0.0221(17) -0.0003(13) 0.0132(14) -0.0038(14)
C9 0.0342(19) 0.0200(16) 0.0196(16) 0.0013(13) 0.0091(14) -0.0048(14)
C10 0.038(2) 0.0260(18) 0.0253(18) -0.0032(14) 0.0141(16) -0.0044(15)
C11 0.0345(19) 0.0263(18) 0.0274(18) 0.0013(15) 0.0153(15) -0.0039(15)
C12 0.047(2) 0.029(2) 0.035(2) 0.0061(17) 0.0150(19) -0.0083(18)
C13 0.047(2) 0.0265(19) 0.0281(19) 0.0029(15) 0.0134(18) -0.0080(17)
C14 0.041(2) 0.0277(19) 0.0262(19) 0.0030(15) 0.0135(16) -0.0057(16)
C15 0.048(3) 0.039(2) 0.027(2) 0.0047(17) 0.0120(18) -0.0107(19)
C16 0.048(2) 0.043(2) 0.0244(19) 0.0062(17) 0.0117(18) -0.0058(19)
C17 0.041(2) 0.0215(17) 0.0239(18) 0.0018(14) 0.0107(16) -0.0066(15)
C18 0.041(2) 0.0264(18) 0.0241(18) -0.0015(15) 0.0114(16) -0.0112(16)
C19 0.035(2) 0.0266(19) 0.0221(17) 0.0007(14) 0.0077(15) -0.0064(15)
C20 0.037(2) 0.0204(17) 0.0217(17) 0.0009(13) 0.0119(15) -0.0056(14)
C21 0.0325(19) 0.0270(19) 0.0290(19) 0.0055(15) 0.0099(16) -0.0043(15)
C22 0.037(2) 0.031(2) 0.0251(18) 0.0068(15) 0.0080(16) -0.0024(16)
C23 0.036(2) 0.056(3) 0.031(2) 0.015(2) 0.0049(18) 0.003(2)
C24 0.034(2) 0.039(2) 0.0266(19) 0.0058(16) 0.0098(16) 0.0014(17)
C25 0.0291(18) 0.032(2) 0.0239(18) 0.0024(15) 0.0109(15) -0.0018(15)
C26 0.044(2) 0.040(2) 0.0234(19) 0.0028(16) 0.0110(17) 0.0051(18)
C27 0.050(3) 0.051(3) 0.025(2) -0.0041(19) 0.0119(19) -0.003(2)
C28 0.0304(18) 0.0280(19) 0.0224(18) 0.0026(14) 0.0120(15) -0.0008(14)
C29 0.0336(19) 0.0249(18) 0.0263(18) 0.0051(14) 0.0128(15) 0.0034(14)
C30 0.0361(19) 0.0226(17) 0.0279(19) -0.0001(14) 0.0147(16) -0.0002(15)
C31 0.0312(18) 0.0236(18) 0.0196(17) 0.0017(13) 0.0098(14) -0.0039(14)
C32 0.0368(19) 0.0210(17) 0.0229(18) 0.0036(14) 0.0095(15) -0.0013(14)
C33 0.0322(18) 0.0229(17) 0.0232(18) -0.0014(13) 0.0100(15) -0.0024(14)

loop_
_atom_type_symbol
_atom_type_description
_atom_type_scat_dispersion_real
_atom_type_scat_dispersion_imag
_atom_type_scat_source
C C 0.0181 0.0091 'International Tables Vol C Tables 4.2.6.8 and 6.1.1.4'
H H 0.0000 0.0000 'International Tables Vol C Tables 4.2.6.8 and 6.1.1.4'
N N 0.0311 0.0180 'International Tables Vol C Tables 4.2.6.8 and 6.1.1.4'
Cl Cl 0.3639 0.7018 'International Tables Vol C Tables 4.2.6.8 and 6.1.1.4'
Cu Cu -1.9646 0.5888 'International Tables Vol C Tables 4.2.6.8 and 6.1.1.4'
O O 0.0492 0.0322 'International Tables Vol C Tables 4.2.6.8 and 6.1.1.4'

loop_
_geom_angle_atom_site_label_1
_geom_angle_atom_site_label_2
_geom_angle_atom_site_label_3
_geom_angle
_geom_angle_site_symmetry_1
_geom_angle_site_symmetry_3
N2 Cu1 N1 117.62(16) 2_756 .
N2 Cu1 Cl1 110.64(13) 2_756 3_866
N1 Cu1 Cl1 110.89(11) . 3_866
N2 Cu1 Cl1 104.05(12) 2_756 .
N1 Cu1 Cl1 99.69(11) . .
Cl1 Cu1 Cl1 113.37(4) 3_866 .
N2 Cu1 Cu1 122.57(13) 2_756 3_866
N1 Cu1 Cu1 118.18(11) . 3_866
Cl1 Cu1 Cu1 59.31(4) 3_866 3_866
Cl1 Cu1 Cu1 54.06(4) . 3_866
Cu1 Cl1 Cu1 66.63(4) 3_866 .
C1 N1 C5 117.6(3) . .
C1 N1 Cu1 122.0(3) . .
C5 N1 Cu1 120.4(3) . .
C12 N2 C16 117.0(4) . .
C12 N2 Cu1 122.0(3) . 2_746
C16 N2 Cu1 120.8(3) . 2_746
C27 N3 C23 116.2(4) . .
C20 N4 C9 120.3(3) . .
C20 N4 C31 120.6(3) . .
C9 N4 C31 119.1(3) . .
N1 C1 C2 123.7(4) . .
N1 C1 H1 118.2 . .
C2 C1 H1 118.2 . .
C3 C2 C1 119.0(4) . .
C3 C2 H2 120.5 . .
C1 C2 H2 120.5 . .
C4 C3 C2 117.3(4) . .
C4 C3 C6 121.3(3) . .
C2 C3 C6 121.3(3) . .
C5 C4 C3 119.9(4) . .
C5 C4 H4 120.0 . .
C3 C4 H4 120.0 . .
N1 C5 C4 122.5(4) . .
N1 C5 H5 118.8 . .
C4 C5 H5 118.8 . .
C11 C6 C7 117.8(3) . .
C11 C6 C3 120.3(3) . .
C7 C6 C3 121.9(3) . .
C8 C7 C6 121.2(4) . .
C8 C7 H7 119.4 . .
C6 C7 H7 119.4 . .
C7 C8 C9 120.3(4) . .
C7 C8 H8 119.8 . .
C9 C8 H8 119.8 . .
C10 C9 C8 118.8(3) . .
C10 C9 N4 120.4(3) . .
C8 C9 N4 120.8(3) . .
C11 C10 C9 120.3(4) . .
C11 C10 H10 119.8 . .
C9 C10 H10 119.8 . .
C10 C11 C6 121.4(4) . .
C10 C11 H11 119.3 . .
C6 C11 H11 119.3 . .
N2 C12 C13 123.6(4) . .
N2 C12 H12 118.2 . .
C13 C12 H12 118.2 . .
C14 C13 C12 119.3(4) . .
C14 C13 H13 120.3 . .
C12 C13 H13 120.3 . .
C13 C14 C15 117.3(4) . .
C13 C14 C17 122.7(4) . .
C15 C14 C17 120.0(4) . .
C16 C15 C14 120.4(4) . .
C16 C15 H15 119.8 . .
C14 C15 H15 119.8 . .
N2 C16 C15 122.4(4) . .
N2 C16 H16 118.8 . .
C15 C16 H16 118.8 . .
C22 C17 C18 118.1(4) . .
C22 C17 C14 120.2(4) . .
C18 C17 C14 121.6(4) . .
C19 C18 C17 120.4(4) . .
C19 C18 H18 119.8 . .
C17 C18 H18 119.8 . .
C18 C19 C20 120.9(4) . .
C18 C19 H19 119.5 . .
C20 C19 H19 119.5 . .
C19 C20 C21 118.8(3) . .
C19 C20 N4 121.2(4) . .
C21 C20 N4 120.0(4) . .
C22 C21 C20 120.2(4) . .
C22 C21 H21 119.9 . .
C20 C21 H21 119.9 . .
C21 C22 C17 121.4(4) . .
C21 C22 H22 119.3 . .
C17 C22 H22 119.3 . .
N3 C23 C24 123.5(4) . .
N3 C23 H23 118.3 . .
C24 C23 H23 118.3 . .
C23 C24 C25 120.3(4) . .
C23 C24 H24 119.9 . .
C25 C24 H24 119.9 . .
C24 C25 C26 115.9(4) . .
C24 C25 C28 122.5(4) . .
C26 C25 C28 121.6(4) . .
C27 C26 C25 119.8(4) . .
C27 C26 H26 120.1 . .
C25 C26 H26 120.1 . .
N3 C27 C26 124.3(5) . .
N3 C27 H27 117.9 . .
C26 C27 H27 117.9 . .
C29 C28 C33 117.6(3) . .
C29 C28 C25 120.8(4) . .
C33 C28 C25 121.6(4) . .
C30 C29 C28 121.1(4) . .
C30 C29 H29 119.5 . .
C28 C29 H29 119.5 . .
C29 C30 C31 120.7(4) . .
C29 C30 H30 119.7 . .
C31 C30 H30 119.7 . .
C30 C31 C32 119.0(3) . .
C30 C31 N4 120.5(3) . .
C32 C31 N4 120.5(3) . .
C33 C32 C31 120.1(4) . .
C33 C32 H32 120.0 . .
C31 C32 H32 120.0 . .
C32 C33 C28 121.5(4) . .
C32 C33 H33 119.2 . .
C28 C33 H33 119.2 . .
C1M O1M O1W 173(2) . .
O1M C1M H1M1 109.5 . .
O1M C1M H1M2 109.5 . .
H1M1 C1M H1M2 109.5 . .
O1M C1M H1M3 109.5 . .
H1M1 C1M H1M3 109.5 . .
H1M2 C1M H1M3 109.5 . .
O4M C4M H4M1 109.5 . .
O4M C4M H4M2 109.5 . .
H4M1 C4M H4M2 109.5 . .
O4M C4M H4M3 109.5 . .
H4M1 C4M H4M3 109.5 . .
H4M2 C4M H4M3 109.5 . .
O2M C2M H2M1 109.5 . .
O2M C2M H2M2 109.5 . .
H2M1 C2M H2M2 109.5 . .
O2M C2M H2M3 109.5 . .
H2M1 C2M H2M3 109.5 . .
H2M2 C2M H2M3 109.5 . .
O3M C3M H3M1 109.5 . .
O3M C3M H3M2 109.5 . .
H3M1 C3M H3M2 109.5 . .
O3M C3M H3M3 109.5 . .
H3M1 C3M H3M3 109.5 . .
H3M2 C3M H3M3 109.5 . .

loop_
_geom_bond_atom_site_label_1
_geom_bond_atom_site_label_2
_geom_bond_distance
_geom_bond_site_symmetry_2
Cu1 N2 2.012(4) 2_756
Cu1 N1 2.015(3) .
Cu1 Cl1 2.3294(15) 3_866
Cu1 Cl1 2.4744(14) .
Cu1 Cu1 2.6411(13) 3_866
Cl1 Cu1 2.3295(14) 3_866
N1 C1 1.329(5) .
N1 C5 1.345(5) .
N2 C12 1.340(6) .
N2 C16 1.353(6) .
N2 Cu1 2.012(4) 2_746
N3 C27 1.329(7) .
N3 C23 1.342(8) .
N4 C20 1.412(5) .
N4 C9 1.419(5) .
N4 C31 1.421(5) .
C1 C2 1.392(6) .
C1 H1 0.9500 .
C2 C3 1.392(5) .
C2 H2 0.9500 .
C3 C4 1.392(5) .
C3 C6 1.483(5) .
C4 C5 1.387(6) .
C4 H4 0.9500 .
C5 H5 0.9500 .
C6 C11 1.398(5) .
C6 C7 1.401(5) .
C7 C8 1.380(5) .
C7 H7 0.9500 .
C8 C9 1.400(5) .
C8 H8 0.9500 .
C9 C10 1.399(6) .
C10 C11 1.378(6) .
C10 H10 0.9500 .
C11 H11 0.9500 .
C12 C13 1.395(6) .
C12 H12 0.9500 .
C13 C14 1.385(6) .
C13 H13 0.9500 .
C14 C15 1.391(6) .
C14 C17 1.486(5) .
C15 C16 1.387(6) .
C15 H15 0.9500 .
C16 H16 0.9500 .
C17 C22 1.395(6) .
C17 C18 1.406(6) .
C18 C19 1.388(5) .
C18 H18 0.9500 .
C19 C20 1.394(6) .
C19 H19 0.9500 .
C20 C21 1.399(6) .
C21 C22 1.384(6) .
C21 H21 0.9500 .
C22 H22 0.9500 .
C23 C24 1.391(6) .
C23 H23 0.9500 .
C24 C25 1.391(6) .
C24 H24 0.9500 .
C25 C26 1.398(6) .
C25 C28 1.490(5) .
C26 C27 1.388(6) .
C26 H26 0.9500 .
C27 H27 0.9500 .
C28 C29 1.398(6) .
C28 C33 1.398(5) .
C29 C30 1.386(6) .
C29 H29 0.9500 .
C30 C31 1.392(5) .
C30 H30 0.9500 .
C31 C32 1.393(5) .
C32 C33 1.388(5) .
C32 H32 0.9500 .
C33 H33 0.9500 .
O1M C1M 1.404(18) .
O1M O1W 1.74(2) .
C1M H1M1 0.9800 .
C1M H1M2 0.9800 .
C1M H1M3 0.9800 .
O4M C4M 1.40(2) .
C4M H4M1 0.9800 .
C4M H4M2 0.9800 .
C4M H4M3 0.9800 .
O2M C2M 1.372(17) .
C2M H2M1 0.9800 .
C2M H2M2 0.9800 .
C2M H2M3 0.9800 .
O3M C3M 1.508(11) .
C3M H3M1 0.9800 .
C3M H3M2 0.9800 .
C3M H3M3 0.9800 .

loop_
_geom_torsion_atom_site_label_1
_geom_torsion_atom_site_label_2
_geom_torsion_atom_site_label_3
_geom_torsion_atom_site_label_4
_geom_torsion
_geom_torsion_site_symmetry_1
C5 N1 C1 C2 -0.2(7) .
Cu1 N1 C1 C2 179.2(3) .
N1 C1 C2 C3 -0.4(7) .
C1 C2 C3 C4 0.9(6) .
C1 C2 C3 C6 -178.9(4) .
C2 C3 C4 C5 -0.7(6) .
C6 C3 C4 C5 179.1(4) .
C1 N1 C5 C4 0.4(7) .
Cu1 N1 C5 C4 -179.1(3) .
C3 C4 C5 N1 0.1(7) .
C4 C3 C6 C11 33.7(6) .
C2 C3 C6 C11 -146.4(4) .
C4 C3 C6 C7 -145.4(4) .
C2 C3 C6 C7 34.4(6) .
C11 C6 C7 C8 0.2(6) .
C3 C6 C7 C8 179.4(4) .
C6 C7 C8 C9 1.0(6) .
C7 C8 C9 C10 -1.2(6) .
C7 C8 C9 N4 178.9(4) .
C20 N4 C9 C10 133.6(4) .
C31 N4 C9 C10 -43.3(5) .
C20 N4 C9 C8 -46.5(6) .
C31 N4 C9 C8 136.6(4) .
C8 C9 C10 C11 0.2(6) .
N4 C9 C10 C11 -179.9(4) .
C9 C10 C11 C6 1.0(6) .
C7 C6 C11 C10 -1.2(6) .
C3 C6 C11 C10 179.6(4) .
C16 N2 C12 C13 -0.6(7) .
Cu1 N2 C12 C13 -176.5(4) 2_746
N2 C12 C13 C14 1.1(8) .
C12 C13 C14 C15 -1.1(7) .
C12 C13 C14 C17 178.9(4) .
C13 C14 C15 C16 0.8(7) .
C17 C14 C15 C16 -179.3(5) .
C12 N2 C16 C15 0.2(7) .
Cu1 N2 C16 C15 176.1(4) 2_746
C14 C15 C16 N2 -0.3(8) .
C13 C14 C17 C22 -151.0(5) .
C15 C14 C17 C22 29.1(7) .
C13 C14 C17 C18 31.2(7) .
C15 C14 C17 C18 -148.7(5) .
C22 C17 C18 C19 -2.8(6) .
C14 C17 C18 C19 175.1(4) .
C17 C18 C19 C20 1.2(6) .
C18 C19 C20 C21 1.7(6) .
C18 C19 C20 N4 -177.3(4) .
C9 N4 C20 C19 150.9(4) .
C31 N4 C20 C19 -32.2(6) .
C9 N4 C20 C21 -28.1(6) .
C31 N4 C20 C21 148.8(4) .
C19 C20 C21 C22 -2.8(6) .
N4 C20 C21 C22 176.1(4) .
C20 C21 C22 C17 1.2(7) .
C18 C17 C22 C21 1.6(7) .
C14 C17 C22 C21 -176.3(4) .
C27 N3 C23 C24 -0.6(7) .
N3 C23 C24 C25 0.5(7) .
C23 C24 C25 C26 -0.1(6) .
C23 C24 C25 C28 179.8(4) .
C24 C25 C26 C27 -0.4(6) .
C28 C25 C26 C27 179.8(4) .
C23 N3 C27 C26 0.1(8) .
C25 C26 C27 N3 0.4(8) .
C24 C25 C28 C29 -12.0(6) .
C26 C25 C28 C29 167.8(4) .
C24 C25 C28 C33 168.1(4) .
C26 C25 C28 C33 -12.1(6) .
C33 C28 C29 C30 1.6(6) .
C25 C28 C29 C30 -178.3(3) .
C28 C29 C30 C31 -1.8(6) .
C29 C30 C31 C32 0.8(6) .
C29 C30 C31 N4 -179.5(4) .
C20 N4 C31 C30 136.5(4) .
C9 N4 C31 C30 -46.6(5) .
C20 N4 C31 C32 -43.8(6) .
C9 N4 C31 C32 133.1(4) .
C30 C31 C32 C33 0.3(6) .
N4 C31 C32 C33 -179.5(4) .
C31 C32 C33 C28 -0.4(6) .
C29 C28 C33 C32 -0.5(6) .
C25 C28 C33 C32 179.4(4) .
